data_1515526
loop_
_publ_author_name
'Lu, Hongjian'
'Jiang, Huiling'
'Hu, Yang'
'Wojtas, Lukasz'
'Zhang, X. Peter'

_publ_section_title
;
 Chemoselective intramolecular allylic C--H amination versus C&#xE001;C
 aziridination through Co(ii)-based metalloradical catalysis
;
_journal_issue 12
_journal_name_full 'Chemical Science'
_journal_page_first 2361
_journal_paper_doi 10.1039/c1sc00366f
_journal_volume 2
_journal_year 2011
_chemical_formula_moiety 'C17 H18 N2 O2 S'
_chemical_formula_sum 'C17 H18 N2 O2 S'
_chemical_formula_weight 314.39
_chemical_name_systematic
;
?
;
_space_group_IT_number 15
_symmetry_cell_setting monoclinic
_symmetry_space_group_name_Hall '-C 2yc'
_symmetry_space_group_name_H-M 'C 1 2/c 1'
_atom_sites_solution_hydrogens geom
_atom_sites_solution_primary direct
_atom_sites_solution_secondary difmap
_audit_creation_method SHELXL-97
_cell_angle_alpha 90.00
_cell_angle_beta 102.680(1)
_cell_angle_gamma 90.00
_cell_formula_units_Z 8
_cell_length_a 34.0823(7)
_cell_length_b 5.4014(1)
_cell_length_c 16.6312(3)
_cell_measurement_reflns_used 4203
_cell_measurement_temperature 100(2)
_cell_measurement_theta_max 65.5
_cell_measurement_theta_min 5.3
_cell_volume 2987.00(10)
_computing_cell_refinement 'APEX2 (Bruker, 2010); SAINT (Bruker, 2009)'
_computing_data_collection 'APEX2 (Bruker, 2010)'
_computing_data_reduction 'SAINT (Bruker, 2009);XPREP(Sheldrick,2008)'
_computing_publication_material 'APEX2 (Bruker, 2010)'
_computing_structure_refinement 'SHELXL-97 (Sheldrick, 2008)'
_computing_structure_solution 'SHELXS-97 (Sheldrick, 2008)'
_diffrn_ambient_temperature 100(2)
_diffrn_measured_fraction_theta_full 0.977
_diffrn_measured_fraction_theta_max 0.977
_diffrn_measurement_device_type 'BRUKER SMART APEXII CCD'
_diffrn_measurement_method 'omega scans'
_diffrn_radiation_monochromator graphite
_diffrn_radiation_source 'fine-focus sealed tube'
_diffrn_radiation_type CuK\a
_diffrn_radiation_wavelength 1.54178
_diffrn_reflns_av_R_equivalents 0.0387
_diffrn_reflns_av_sigmaI/netI 0.0282
_diffrn_reflns_limit_h_max 39
_diffrn_reflns_limit_h_min -39
_diffrn_reflns_limit_k_max 5
_diffrn_reflns_limit_k_min -6
_diffrn_reflns_limit_l_max 19
_diffrn_reflns_limit_l_min -19
_diffrn_reflns_number 11857
_diffrn_reflns_theta_full 65.94
_diffrn_reflns_theta_max 65.94
_diffrn_reflns_theta_min 5.32
_exptl_absorpt_coefficient_mu 1.999
_exptl_absorpt_correction_T_max 0.9067
_exptl_absorpt_correction_T_min 0.7536
_exptl_absorpt_correction_type multi-scan
_exptl_absorpt_process_details 'SADABS; (Sheldrick, 2003)'
_exptl_crystal_colour colorless
_exptl_crystal_density_diffrn 1.398
_exptl_crystal_density_method 'not measured'
_exptl_crystal_description needle
_exptl_crystal_F_000 1328
_exptl_crystal_size_max 0.15
_exptl_crystal_size_mid 0.08
_exptl_crystal_size_min 0.05
_refine_diff_density_max 0.255
_refine_diff_density_min -0.409
_refine_diff_density_rms 0.049
_refine_ls_extinction_method none
_refine_ls_goodness_of_fit_ref 1.055
_refine_ls_hydrogen_treatment mixed
_refine_ls_matrix_type full
_refine_ls_number_parameters 203
_refine_ls_number_reflns 2549
_refine_ls_number_restraints 0
_refine_ls_restrained_S_all 1.055
_refine_ls_R_factor_all 0.0385
_refine_ls_R_factor_gt 0.0334
_refine_ls_shift/su_max 0.001
_refine_ls_shift/su_mean 0.000
_refine_ls_structure_factor_coef Fsqd
_refine_ls_weighting_details 'calc w=1/[\s^2^(Fo^2^)+(0.0518P)^2^+1.7344P] where P=(Fo^2^+2Fc^2^)/3'
_refine_ls_weighting_scheme calc
_refine_ls_wR_factor_gt 0.0869
_refine_ls_wR_factor_ref 0.0900
_reflns_number_gt 2249
_reflns_number_total 2549
_reflns_threshold_expression >2sigma(I)
_cod_data_source_file c1sc00366f.txt
_cod_data_source_block hjl_3_252_0m
_cod_original_cell_volume 2987.0(1)
_cod_original_sg_symbol_Hall -C2yc
_cod_original_sg_symbol_H-M C2/c
_cod_database_code 1515526

loop_
_symmetry_equiv_pos_as_xyz
'x, y, z'
'-x, y, -z+1/2'
'x+1/2, y+1/2, z'
'-x+1/2, y+1/2, -z+1/2'
'-x, -y, -z'
'x, -y, z-1/2'
'-x+1/2, -y+1/2, -z'
'x+1/2, -y+1/2, z-1/2'

loop_
_atom_site_label
_atom_site_type_symbol
_atom_site_fract_x
_atom_site_fract_y
_atom_site_fract_z
_atom_site_U_iso_or_equiv
_atom_site_adp_type
_atom_site_occupancy
_atom_site_symmetry_multiplicity
_atom_site_calc_flag
_atom_site_refinement_flags
S1 S 0.119983(11) 1.13147(7) 0.93817(2) 0.01577(14) Uani 1 1 d .
O1 O 0.10443(3) 1.3700(2) 0.91052(8) 0.0216(3) Uani 1 1 d .
O2 O 0.13526(3) 1.0865(2) 1.02377(7) 0.0216(3) Uani 1 1 d .
N1 N 0.15556(4) 1.0697(3) 0.88761(8) 0.0158(3) Uani 1 1 d .
N2 N 0.08398(4) 0.9327(3) 0.90515(9) 0.0168(3) Uani 1 1 d .
H2N H 0.0905(6) 0.797(4) 0.9238(12) 0.017(5) Uiso 1 1 d .
C1 C 0.29314(5) 0.8125(4) 0.85202(11) 0.0233(4) Uani 1 1 d .
H1 H 0.3192 0.8044 0.8406 0.028 Uiso 1 1 calc R
C2 C 0.26575(5) 0.6247(3) 0.82573(11) 0.0237(4) Uani 1 1 d .
H2 H 0.2728 0.4895 0.7952 0.028 Uiso 1 1 calc R
C3 C 0.22787(5) 0.6341(3) 0.84399(11) 0.0209(4) Uani 1 1 d .
H3 H 0.2092 0.5045 0.8260 0.025 Uiso 1 1 calc R
C4 C 0.21719(5) 0.8309(3) 0.88819(10) 0.0163(3) Uani 1 1 d .
C5 C 0.17730(5) 0.8343(3) 0.91346(11) 0.0182(4) Uani 1 1 d .
H5A H 0.1607 0.6928 0.8877 0.022 Uiso 1 1 calc R
H5B H 0.1818 0.8163 0.9740 0.022 Uiso 1 1 calc R
C6 C 0.13845(5) 1.0797(3) 0.79716(10) 0.0169(4) Uani 1 1 d .
H6A H 0.1599 1.0381 0.7679 0.020 Uiso 1 1 calc R
H6B H 0.1296 1.2513 0.7820 0.020 Uiso 1 1 calc R
C7 C 0.10316(5) 0.9065(3) 0.76767(10) 0.0158(3) Uani 1 1 d .
C8 C 0.10222(5) 0.7608(3) 0.70241(10) 0.0174(4) Uani 1 1 d .
H8 H 0.1256 0.7647 0.6803 0.021 Uiso 1 1 calc R
C9 C 0.06985(5) 0.5943(3) 0.65982(10) 0.0168(3) Uani 1 1 d .
C10 C 0.08044(5) 0.3845(3) 0.62019(10) 0.0181(4) Uani 1 1 d .
H10 H 0.1079 0.3580 0.6190 0.022 Uiso 1 1 calc R
C11 C 0.05186(5) 0.2148(3) 0.58263(10) 0.0199(4) Uani 1 1 d .
H11 H 0.0598 0.0713 0.5573 0.024 Uiso 1 1 calc R
C12 C 0.01153(5) 0.2539(3) 0.58190(10) 0.0204(4) Uani 1 1 d .
H12 H -0.0081 0.1357 0.5573 0.024 Uiso 1 1 calc R
C13 C 0.28255(5) 1.0130(3) 0.89507(11) 0.0228(4) Uani 1 1 d .
H13 H 0.3012 1.1435 0.9124 0.027 Uiso 1 1 calc R
C14 C 0.24470(5) 1.0214(3) 0.91253(10) 0.0196(4) Uani 1 1 d .
H14 H 0.2374 1.1593 0.9415 0.024 Uiso 1 1 calc R
C15 C 0.06978(5) 0.9265(3) 0.81389(10) 0.0181(3) Uani 1 1 d .
H15A H 0.0542 1.0789 0.7960 0.022 Uiso 1 1 calc R
H15B H 0.0514 0.7838 0.7988 0.022 Uiso 1 1 calc R
C16 C 0.02887(5) 0.6359(3) 0.65542(10) 0.0188(4) Uani 1 1 d .
H16 H 0.0206 0.7820 0.6789 0.023 Uiso 1 1 calc R
C17 C 0.00021(5) 0.4665(3) 0.61727(10) 0.0206(4) Uani 1 1 d .
H17 H -0.0274 0.4967 0.6154 0.025 Uiso 1 1 calc R

loop_
_atom_site_aniso_label
_atom_site_aniso_U_11
_atom_site_aniso_U_22
_atom_site_aniso_U_33
_atom_site_aniso_U_23
_atom_site_aniso_U_13
_atom_site_aniso_U_12
S1 0.0146(2) 0.0158(2) 0.0180(2) -0.00241(14) 0.00571(16) -0.00157(14)
O1 0.0197(6) 0.0172(6) 0.0293(7) -0.0024(5) 0.0081(5) -0.0001(4)
O2 0.0205(6) 0.0271(7) 0.0181(6) -0.0038(5) 0.0059(5) -0.0028(5)
N1 0.0141(7) 0.0172(7) 0.0165(7) 0.0015(5) 0.0047(5) 0.0000(5)
N2 0.0181(7) 0.0153(8) 0.0183(8) 0.0008(6) 0.0069(6) -0.0019(6)
C1 0.0155(8) 0.0316(10) 0.0233(9) 0.0046(7) 0.0057(7) 0.0033(7)
C2 0.0241(9) 0.0223(10) 0.0260(10) -0.0016(7) 0.0087(8) 0.0045(7)
C3 0.0212(9) 0.0166(9) 0.0249(9) -0.0012(7) 0.0048(7) -0.0016(6)
C4 0.0159(8) 0.0187(8) 0.0133(8) 0.0028(6) 0.0013(6) 0.0016(6)
C5 0.0174(8) 0.0176(9) 0.0199(9) 0.0028(6) 0.0049(7) 0.0009(6)
C6 0.0158(8) 0.0186(9) 0.0172(9) 0.0018(6) 0.0057(6) -0.0019(6)
C7 0.0153(8) 0.0150(8) 0.0167(8) 0.0036(6) 0.0027(6) 0.0000(6)
C8 0.0149(8) 0.0207(9) 0.0170(8) 0.0041(6) 0.0045(6) 0.0010(6)
C9 0.0189(8) 0.0186(9) 0.0129(8) 0.0024(6) 0.0040(6) -0.0001(6)
C10 0.0157(8) 0.0244(9) 0.0146(8) 0.0011(6) 0.0043(6) 0.0025(6)
C11 0.0253(9) 0.0192(9) 0.0157(8) -0.0015(6) 0.0054(7) 0.0029(7)
C12 0.0229(9) 0.0198(9) 0.0178(8) -0.0017(6) 0.0029(7) -0.0037(7)
C13 0.0165(9) 0.0265(10) 0.0229(9) 0.0001(7) -0.0014(7) -0.0049(7)
C14 0.0196(9) 0.0204(9) 0.0173(8) -0.0030(6) 0.0007(7) 0.0001(6)
C15 0.0149(8) 0.0210(9) 0.0184(9) -0.0026(6) 0.0035(7) -0.0022(6)
C16 0.0197(9) 0.0191(9) 0.0177(8) -0.0008(6) 0.0046(7) 0.0021(6)
C17 0.0153(8) 0.0254(9) 0.0211(9) -0.0002(7) 0.0037(7) 0.0009(7)

loop_
_atom_type_symbol
_atom_type_description
_atom_type_scat_dispersion_real
_atom_type_scat_dispersion_imag
_atom_type_scat_source
C C 0.0181 0.0091 'International Tables Vol C Tables 4.2.6.8 and 6.1.1.4'
H H 0.0000 0.0000 'International Tables Vol C Tables 4.2.6.8 and 6.1.1.4'
N N 0.0311 0.0180 'International Tables Vol C Tables 4.2.6.8 and 6.1.1.4'
O O 0.0492 0.0322 'International Tables Vol C Tables 4.2.6.8 and 6.1.1.4'
S S 0.3331 0.5567 'International Tables Vol C Tables 4.2.6.8 and 6.1.1.4'

loop_
_geom_angle_atom_site_label_1
_geom_angle_atom_site_label_2
_geom_angle_atom_site_label_3
_geom_angle
O2 S1 O1 120.21(7)
O2 S1 N2 107.86(7)
O1 S1 N2 106.64(8)
O2 S1 N1 108.99(7)
O1 S1 N1 106.23(7)
N2 S1 N1 106.08(7)
C5 N1 C6 112.48(13)
C5 N1 S1 113.58(10)
C6 N1 S1 109.75(10)
C15 N2 S1 114.21(11)
C15 N2 H2N 111.8(14)
S1 N2 H2N 110.2(14)
C2 C1 C13 120.06(16)
C2 C1 H1 120.0
C13 C1 H1 120.0
C1 C2 C3 119.92(16)
C1 C2 H2 120.0
C3 C2 H2 120.0
C4 C3 C2 120.56(16)
C4 C3 H3 119.7
C2 C3 H3 119.7
C3 C4 C14 118.89(15)
C3 C4 C5 120.98(15)
C14 C4 C5 120.06(15)
N1 C5 C4 110.64(13)
N1 C5 H5A 109.5
C4 C5 H5A 109.5
N1 C5 H5B 109.5
C4 C5 H5B 109.5
H5A C5 H5B 108.1
N1 C6 C7 114.25(13)
N1 C6 H6A 108.7
C7 C6 H6A 108.7
N1 C6 H6B 108.7
C7 C6 H6B 108.7
H6A C6 H6B 107.6
C8 C7 C15 124.71(15)
C8 C7 C6 120.12(14)
C15 C7 C6 115.07(14)
C7 C8 C9 129.08(15)
C7 C8 H8 115.5
C9 C8 H8 115.5
C10 C9 C16 117.59(15)
C10 C9 C8 118.45(15)
C16 C9 C8 123.94(15)
C11 C10 C9 121.42(15)
C11 C10 H10 119.3
C9 C10 H10 119.3
C10 C11 C12 120.06(15)
C10 C11 H11 120.0
C12 C11 H11 120.0
C17 C12 C11 119.38(15)
C17 C12 H12 120.3
C11 C12 H12 120.3
C14 C13 C1 119.58(16)
C14 C13 H13 120.2
C1 C13 H13 120.2
C13 C14 C4 120.95(16)
C13 C14 H14 119.5
C4 C14 H14 119.5
N2 C15 C7 114.06(13)
N2 C15 H15A 108.7
C7 C15 H15A 108.7
N2 C15 H15B 108.7
C7 C15 H15B 108.7
H15A C15 H15B 107.6
C17 C16 C9 120.82(16)
C17 C16 H16 119.6
C9 C16 H16 119.6
C12 C17 C16 120.56(16)
C12 C17 H17 119.7
C16 C17 H17 119.7

loop_
_geom_bond_atom_site_label_1
_geom_bond_atom_site_label_2
_geom_bond_distance
S1 O2 1.4253(13)
S1 O1 1.4301(12)
S1 N2 1.6323(14)
S1 N1 1.6540(13)
N1 C5 1.487(2)
N1 C6 1.490(2)
N2 C15 1.489(2)
N2 H2N 0.81(2)
C1 C2 1.383(3)
C1 C13 1.389(3)
C1 H1 0.9500
C2 C3 1.391(2)
C2 H2 0.9500
C3 C4 1.385(2)
C3 H3 0.9500
C4 C14 1.391(2)
C4 C5 1.509(2)
C5 H5A 0.9900
C5 H5B 0.9900
C6 C7 1.517(2)
C6 H6A 0.9900
C6 H6B 0.9900
C7 C8 1.335(2)
C7 C15 1.510(2)
C8 C9 1.478(2)
C8 H8 0.9500
C9 C10 1.398(2)
C9 C16 1.401(2)
C10 C11 1.383(2)
C10 H10 0.9500
C11 C12 1.388(2)
C11 H11 0.9500
C12 C17 1.383(2)
C12 H12 0.9500
C13 C14 1.384(2)
C13 H13 0.9500
C14 H14 0.9500
C15 H15A 0.9900
C15 H15B 0.9900
C16 C17 1.386(2)
C16 H16 0.9500
C17 H17 0.9500
